data_9005061
loop_
_publ_author_name
'Sato, M.'
'Morikawa, K.'
'Kurosawa, S.'

_publ_section_title
;
 X-ray Rietveld analysis of cation exchanged zeolite-L (LTL)
 Sample: Sr-L
;
_journal_name_full 'European Journal of Mineralogy'
_journal_page_first 851
_journal_page_last 859
_journal_paper_doi 10.1127/ejm/2/6/0851
_journal_volume 2
_journal_year 1990
_chemical_formula_sum 'Al6.12 H108 K4.64 O89.94 Si29.88 Sr1.46'
_chemical_name_mineral Zeolite-L
_space_group_IT_number 191
_symmetry_space_group_name_Hall '-P 6 2'
_symmetry_space_group_name_H-M 'P 6/m m m'
_cell_angle_alpha 90
_cell_angle_beta 90
_cell_angle_gamma 120
_cell_formula_units_Z 1
_cell_length_a 18.358
_cell_length_b 18.358
_cell_length_c 7.523
_cell_volume 2195.697
_database_code_amcsd 0006406
_exptl_crystal_density_diffrn 2.164
_cod_original_formula_sum 'K4.64 Sr1.46 Al6.12 Si29.88 O89.94 H108'
_cod_database_code 9005061

loop_
_space_group_symop_operation_xyz
x,y,z
-x,-x+y,z
x,x-y,-z
-x+y,-x,-z
x-y,x,z
-y,-x,z
y,x,-z
y,-x+y,-z
-y,x-y,z
x-y,-y,z
-x+y,y,-z
x,y,-z
-x,-y,z
x,x-y,z
-x,-x+y,-z
x-y,x,-z
-x+y,-x,z
y,x,z
-y,-x,-z
-y,x-y,-z
y,-x+y,z
-x+y,y,z
x-y,-y,-z
-x,-y,-z

loop_
_atom_site_label
_atom_site_fract_x
_atom_site_fract_y
_atom_site_fract_z
_atom_site_occupancy
_atom_site_U_iso_or_equiv
_atom_site_type_symbol
_atom_site_attached_hydrogens
K1 0.66667 0.33333 0.50000 0.88000 0.07472 K 0
K2 0.50000 0.00000 0.50000 0.96000 0.08232 K 0
Sr1 0.30940 0.00000 0.00000 0.16000 0.06713 Sr 0
Sr2 0.00000 0.00000 0.50000 0.50000 0.10005 Sr 0
AlT1 0.09280 0.35560 0.50000 0.51000 0.06966 Al 0
SiT1 0.09280 0.35560 0.50000 0.49000 0.06966 Si 0
SiT2 0.16770 0.50190 0.21360 1.00000 0.05573 Si 0
O1 0.00000 0.28140 0.50000 1.00000 0.07346 O 0
O2 0.15930 0.31960 0.50000 1.00000 0.00760 O 0
O3 0.26220 0.52440 0.28370 1.00000 0.06966 O 0
O4 0.10740 0.42440 0.31240 1.00000 0.06333 O 0
O5 0.42120 0.84240 0.28180 1.00000 0.07346 O 0
O6 0.15080 0.48560 0.00000 1.00000 0.04179 O 0
Wat1 0.12870 0.25740 0.00000 0.35000 0.07599 O 2
Wat2 0.66650 0.09000 0.09600 0.27000 0.08866 O 2
Wat3 0.24800 0.12400 0.14400 0.13000 0.01267 O 2
Wat4 0.08200 0.16400 0.33400 0.15000 0.11399 O 2

loop_
_cod_changelog_entry_id
_cod_changelog_entry_author
_cod_changelog_entry_date
_cod_changelog_entry_text
1
;cod-tools version 3.8.0
Id: cif_guess_AMCSD_atom_types 9581 2023-05-17 12:35:41Z saulius
;
2023-05-18T11:38:32+03:00
;Derived atom types and hydrogen counts
from atom names that follow the AMCSD naming convention
(Wat == water, O-H == hydroxyl).
;

loop_
_cod_related_entry_id
_cod_related_entry_database
_cod_related_entry_code
1 AMCSD 0006406
